data_4071730
loop_
_publ_author_name
'Schachner, J\"org A.'
'Lund, Clinton L.'
'Burgess, Ian J.'
'Quail, J. Wilson'
'Schatte, Gabriele'
'M\"uller, Jens'

_publ_section_title
;
 The Dynamic Indium-Bridged [1.1]Ferrocenophane [(Me2Ntsi)In(C5H4)2Fe]2
;
_journal_issue 18
_journal_name_full Organometallics
_journal_page_first 4703
_journal_paper_doi 10.1021/om800342e
_journal_volume 27
_journal_year 2008
_chemical_formula_moiety 'C42 H76 Fe2 In2 N2 Si6'
_chemical_formula_sum 'C42 H76 Fe2 In2 N2 Si6'
_chemical_formula_weight 1118.93
_chemical_name_systematic
; 
 ? 
;
_space_group_IT_number 14
_symmetry_cell_setting monoclinic
_symmetry_space_group_name_Hall '-P 2ybc'
_symmetry_space_group_name_H-M 'P 1 21/c 1'
_atom_sites_solution_hydrogens geom
_atom_sites_solution_primary direct
_atom_sites_solution_secondary difmap
_cell_angle_alpha 90.00
_cell_angle_beta 112.1530(10)
_cell_angle_gamma 90.00
_cell_formula_units_Z 2
_cell_length_a 17.1413(4)
_cell_length_b 9.5085(3)
_cell_length_c 16.7639(5)
_cell_measurement_reflns_used 6566
_cell_measurement_temperature 173(2)
_cell_measurement_theta_max 27.48
_cell_measurement_theta_min 0.989
_cell_volume 2530.62(13)
_computing_cell_refinement 'HKL Scalepack (Otwinowski & Minor 1997)'
_computing_data_collection 'Collect (Nonius BV, 1998)'
_computing_data_reduction 'HKL Denzo and Scalepack (Otwinowski & Minor 1997)'
_computing_molecular_graphics 'Ortep-3 for Windows (Farrugia, 1997)'
_computing_publication_material 'SHELXL-97 (Sheldrick, 1997)'
_computing_structure_refinement 'SHELXL-97 (Sheldrick, 1997)'
_computing_structure_solution 'SIR97 (Altomare et al., 1997)'
_diffrn_ambient_temperature 173(2)
_diffrn_detector_area_resol_mean 9
_diffrn_measured_fraction_theta_full 1.000
_diffrn_measured_fraction_theta_max 1.000
_diffrn_measurement_device 'Nonius KappaCCD'
_diffrn_measurement_method '\f scans and \w scans with \k offsets'
_diffrn_radiation_monochromator 'horizonally mounted graphite crystal'
_diffrn_radiation_source 'fine-focus sealed tube'
_diffrn_radiation_type MoK\a
_diffrn_radiation_wavelength 0.71073
_diffrn_reflns_av_R_equivalents 0.1283
_diffrn_reflns_av_sigmaI/netI 0.0651
_diffrn_reflns_limit_h_max 21
_diffrn_reflns_limit_h_min -21
_diffrn_reflns_limit_k_max 11
_diffrn_reflns_limit_k_min -11
_diffrn_reflns_limit_l_max 20
_diffrn_reflns_limit_l_min -20
_diffrn_reflns_number 40374
_diffrn_reflns_theta_full 26.37
_diffrn_reflns_theta_max 26.37
_diffrn_reflns_theta_min 2.45
_diffrn_standards_decay_% 0
_diffrn_standards_interval_count 0
_diffrn_standards_interval_time 0
_diffrn_standards_number 0
_exptl_absorpt_coefficient_mu 1.634
_exptl_absorpt_correction_T_max 0.968
_exptl_absorpt_correction_T_min 0.872
_exptl_absorpt_correction_type psi-scan
_exptl_absorpt_process_details 'Shelxtl 6.10 (Bruker-AXS, 2000)'
_exptl_crystal_colour orange
_exptl_crystal_density_diffrn 1.468
_exptl_crystal_density_method 'not measured'
_exptl_crystal_description plate
_exptl_crystal_F_000 1152
_exptl_crystal_size_max 0.10
_exptl_crystal_size_mid 0.04
_exptl_crystal_size_min 0.02
_refine_diff_density_max 0.632
_refine_diff_density_min -0.999
_refine_diff_density_rms 0.178
_refine_ls_extinction_method none
_refine_ls_goodness_of_fit_ref 1.052
_refine_ls_hydrogen_treatment constr
_refine_ls_matrix_type full
_refine_ls_number_parameters 254
_refine_ls_number_reflns 5170
_refine_ls_number_restraints 0
_refine_ls_restrained_S_all 1.052
_refine_ls_R_factor_all 0.0711
_refine_ls_R_factor_gt 0.0437
_refine_ls_shift/su_max 0.000
_refine_ls_shift/su_mean 0.000
_refine_ls_structure_factor_coef Fsqd
_refine_ls_weighting_details 'calc w=1/[\s^2^(Fo^2^)+(0.0291P)^2^+5.1350P] where P=(Fo^2^+2Fc^2^)/3'
_refine_ls_weighting_scheme calc
_refine_ls_wR_factor_gt 0.0826
_refine_ls_wR_factor_ref 0.0929
_reflns_number_gt 3917
_reflns_number_total 5170
_reflns_threshold_expression >2\s(I)
_cod_data_source_file om800342e-file001.cif
_cod_data_source_block 3
_cod_original_cell_volume 2530.62(12)
_cod_original_sg_symbol_H-M 'P 21/c'
_cod_database_code 4071730

loop_
_symmetry_equiv_pos_as_xyz
'x, y, z'
'-x, y+1/2, -z+1/2'
'-x, -y, -z'
'x, -y-1/2, z-1/2'

loop_
_atom_site_label
_atom_site_type_symbol
_atom_site_fract_x
_atom_site_fract_y
_atom_site_fract_z
_atom_site_U_iso_or_equiv
_atom_site_adp_type
_atom_site_occupancy
_atom_site_symmetry_multiplicity
_atom_site_calc_flag
_atom_site_refinement_flags
In1 In 0.166835(18) -0.01989(3) 0.04013(2) 0.01653(10) Uani 1 1 d .
Fe1 Fe -0.02517(4) 0.18421(7) -0.13350(4) 0.01603(15) Uani 1 1 d .
Si1 Si 0.34020(7) 0.03595(14) 0.05159(8) 0.0200(3) Uani 1 1 d .
Si2 Si 0.27481(8) 0.28842(15) 0.13102(9) 0.0251(3) Uani 1 1 d .
Si3 Si 0.33451(7) 0.01787(15) 0.23835(8) 0.0215(3) Uani 1 1 d .
N1 N 0.2752(2) -0.1070(4) -0.0084(2) 0.0206(8) Uani 1 1 d .
C1 C 0.0802(3) 0.0546(5) -0.0844(3) 0.0208(10) Uani 1 1 d .
C2 C 0.0900(3) 0.1588(5) -0.1416(3) 0.0216(10) Uani 1 1 d .
H2 H 0.1337 0.2271 -0.1265 0.026 Uiso 1 1 calc R
C3 C 0.0250(3) 0.1451(5) -0.2240(3) 0.0242(11) Uani 1 1 d .
H3 H 0.0179 0.2018 -0.2729 0.029 Uiso 1 1 calc R
C4 C -0.0272(3) 0.0325(5) -0.2206(3) 0.0243(10) Uani 1 1 d .
H4 H -0.0758 -0.0002 -0.2667 0.029 Uiso 1 1 calc R
C5 C 0.0061(3) -0.0231(5) -0.1359(3) 0.0213(10) Uani 1 1 d .
H5 H -0.0171 -0.1000 -0.1161 0.026 Uiso 1 1 calc R
C6 C 0.0481(3) -0.2843(5) 0.0355(3) 0.0197(10) Uani 1 1 d .
H6 H 0.0173 -0.2742 -0.0247 0.024 Uiso 1 1 calc R
C7 C 0.0305(3) -0.3838(5) 0.0896(3) 0.0223(10) Uani 1 1 d .
H7 H -0.0141 -0.4503 0.0722 0.027 Uiso 1 1 calc R
C8 C 0.0915(3) -0.3660(5) 0.1742(3) 0.0201(10) Uani 1 1 d .
H8 H 0.0950 -0.4187 0.2236 0.024 Uiso 1 1 calc R
C9 C 0.1464(3) -0.2548(5) 0.1718(3) 0.0195(10) Uani 1 1 d .
H9 H 0.1932 -0.2217 0.2198 0.023 Uiso 1 1 calc R
C10 C 0.1201(3) -0.2009(5) 0.0862(3) 0.0208(10) Uani 1 1 d .
C11 C 0.2878(3) 0.0921(5) 0.1257(3) 0.0177(9) Uani 1 1 d .
C12 C 0.2502(3) -0.1098(6) -0.1028(3) 0.0334(13) Uani 1 1 d .
H12A H 0.2277 -0.0177 -0.1268 0.040 Uiso 1 1 calc R
H12B H 0.2068 -0.1818 -0.1275 0.040 Uiso 1 1 calc R
H12C H 0.2994 -0.1319 -0.1169 0.040 Uiso 1 1 calc R
C13 C 0.3002(3) -0.2499(5) 0.0253(4) 0.0330(12) Uani 1 1 d .
H13A H 0.3157 -0.2500 0.0879 0.040 Uiso 1 1 calc R
H13B H 0.3485 -0.2803 0.0119 0.040 Uiso 1 1 calc R
H13C H 0.2530 -0.3146 -0.0015 0.040 Uiso 1 1 calc R
C14 C 0.3385(3) 0.1685(6) -0.0308(3) 0.0327(12) Uani 1 1 d .
H14A H 0.3606 0.1261 -0.0713 0.039 Uiso 1 1 calc R
H14B H 0.3735 0.2492 -0.0024 0.039 Uiso 1 1 calc R
H14C H 0.2805 0.2000 -0.0622 0.039 Uiso 1 1 calc R
C15 C 0.4525(3) -0.0225(6) 0.1003(4) 0.0353(13) Uani 1 1 d .
H15A H 0.4578 -0.0984 0.1415 0.042 Uiso 1 1 calc R
H15B H 0.4880 0.0569 0.1301 0.042 Uiso 1 1 calc R
H15C H 0.4705 -0.0565 0.0547 0.042 Uiso 1 1 calc R
C16 C 0.1980(3) 0.3714(5) 0.0308(3) 0.0314(12) Uani 1 1 d .
H16A H 0.1848 0.4669 0.0438 0.038 Uiso 1 1 calc R
H16B H 0.1462 0.3153 0.0093 0.038 Uiso 1 1 calc R
H16C H 0.2227 0.3755 -0.0132 0.038 Uiso 1 1 calc R
C17 C 0.3770(3) 0.3871(6) 0.1549(4) 0.0439(15) Uani 1 1 d .
H17A H 0.3793 0.4676 0.1922 0.053 Uiso 1 1 calc R
H17B H 0.3801 0.4205 0.1008 0.053 Uiso 1 1 calc R
H17C H 0.4246 0.3242 0.1840 0.053 Uiso 1 1 calc R
C18 C 0.2349(4) 0.3439(7) 0.2149(4) 0.0544(18) Uani 1 1 d .
H18A H 0.2260 0.4458 0.2116 0.065 Uiso 1 1 calc R
H18B H 0.2763 0.3190 0.2719 0.065 Uiso 1 1 calc R
H18C H 0.1816 0.2960 0.2054 0.065 Uiso 1 1 calc R
C19 C 0.2610(3) 0.0281(6) 0.2975(3) 0.0330(12) Uani 1 1 d .
H19A H 0.2727 -0.0498 0.3386 0.040 Uiso 1 1 calc R
H19B H 0.2027 0.0218 0.2562 0.040 Uiso 1 1 calc R
H19C H 0.2693 0.1177 0.3285 0.040 Uiso 1 1 calc R
C20 C 0.4327(3) 0.1161(6) 0.3066(3) 0.0329(12) Uani 1 1 d .
H20A H 0.4574 0.0715 0.3634 0.040 Uiso 1 1 calc R
H20B H 0.4183 0.2139 0.3134 0.040 Uiso 1 1 calc R
H20C H 0.4736 0.1139 0.2785 0.040 Uiso 1 1 calc R
C21 C 0.3686(3) -0.1715(6) 0.2498(3) 0.0318(12) Uani 1 1 d .
H21A H 0.3956 -0.1952 0.3110 0.038 Uiso 1 1 calc R
H21B H 0.4086 -0.1861 0.2216 0.038 Uiso 1 1 calc R
H21C H 0.3193 -0.2319 0.2228 0.038 Uiso 1 1 calc R

loop_
_atom_site_aniso_label
_atom_site_aniso_U_11
_atom_site_aniso_U_22
_atom_site_aniso_U_33
_atom_site_aniso_U_23
_atom_site_aniso_U_13
_atom_site_aniso_U_12
In1 0.01547(15) 0.01660(17) 0.01745(17) 0.00098(14) 0.00613(12) 0.00018(13)
Fe1 0.0163(3) 0.0143(3) 0.0172(3) 0.0011(3) 0.0060(3) 0.0011(2)
Si1 0.0162(6) 0.0234(7) 0.0213(7) 0.0043(6) 0.0079(5) 0.0021(5)
Si2 0.0218(7) 0.0195(7) 0.0267(7) -0.0036(6) 0.0008(6) 0.0030(5)
Si3 0.0183(6) 0.0264(7) 0.0181(6) -0.0010(6) 0.0048(5) -0.0017(5)
N1 0.0226(19) 0.022(2) 0.018(2) -0.0017(17) 0.0092(17) 0.0043(16)
C1 0.019(2) 0.023(3) 0.021(2) 0.003(2) 0.0076(19) 0.0049(18)
C2 0.015(2) 0.028(3) 0.023(2) 0.001(2) 0.0086(19) 0.0048(18)
C3 0.028(3) 0.027(3) 0.020(3) 0.000(2) 0.013(2) 0.006(2)
C4 0.025(2) 0.025(3) 0.021(2) -0.005(2) 0.006(2) 0.006(2)
C5 0.023(2) 0.018(2) 0.023(2) -0.002(2) 0.0085(19) 0.0002(19)
C6 0.020(2) 0.019(3) 0.020(2) -0.003(2) 0.0072(19) 0.0005(18)
C7 0.023(2) 0.017(3) 0.028(3) -0.002(2) 0.010(2) -0.0041(19)
C8 0.021(2) 0.019(3) 0.022(2) 0.002(2) 0.011(2) 0.0043(18)
C9 0.019(2) 0.018(3) 0.023(2) 0.006(2) 0.0093(19) 0.0026(18)
C10 0.025(2) 0.015(2) 0.026(3) -0.002(2) 0.013(2) -0.0018(18)
C11 0.014(2) 0.020(3) 0.018(2) -0.0018(19) 0.0043(18) 0.0007(17)
C12 0.041(3) 0.040(3) 0.024(3) -0.006(2) 0.016(2) 0.006(2)
C13 0.038(3) 0.022(3) 0.038(3) 0.003(2) 0.014(3) 0.009(2)
C14 0.035(3) 0.033(3) 0.036(3) 0.008(3) 0.020(2) 0.001(2)
C15 0.024(3) 0.047(4) 0.037(3) 0.005(3) 0.013(2) 0.006(2)
C16 0.030(3) 0.020(3) 0.036(3) 0.000(2) 0.003(2) 0.005(2)
C17 0.037(3) 0.022(3) 0.054(4) 0.000(3) -0.004(3) -0.007(2)
C18 0.073(5) 0.039(4) 0.048(4) -0.004(3) 0.020(3) 0.027(3)
C19 0.042(3) 0.030(3) 0.033(3) -0.013(3) 0.020(2) -0.006(2)
C20 0.029(3) 0.035(3) 0.029(3) -0.002(2) 0.003(2) -0.007(2)
C21 0.024(3) 0.038(3) 0.032(3) 0.010(2) 0.009(2) 0.004(2)

loop_
_atom_type_symbol
_atom_type_description
_atom_type_scat_dispersion_real
_atom_type_scat_dispersion_imag
_atom_type_scat_source
C C 0.0033 0.0016 'International Tables Vol C Tables 4.2.6.8 and 6.1.1.4'
H H 0.0000 0.0000 'International Tables Vol C Tables 4.2.6.8 and 6.1.1.4'
Fe Fe 0.3463 0.8444 'International Tables Vol C Tables 4.2.6.8 and 6.1.1.4'
In In -0.7276 1.3100 'International Tables Vol C Tables 4.2.6.8 and 6.1.1.4'
N N 0.0061 0.0033 'International Tables Vol C Tables 4.2.6.8 and 6.1.1.4'
Si Si 0.0817 0.0704 'International Tables Vol C Tables 4.2.6.8 and 6.1.1.4'

loop_
_geom_angle_atom_site_label_1
_geom_angle_atom_site_label_2
_geom_angle_atom_site_label_3
_geom_angle
_geom_angle_site_symmetry_1
_geom_angle_site_symmetry_3
C10 In1 C1 113.07(17) . .
C10 In1 C11 121.09(17) . .
C1 In1 C11 125.39(17) . .
C10 In1 N1 106.29(15) . .
C1 In1 N1 96.96(14) . .
C11 In1 N1 75.09(14) . .
C10 In1 Si1 128.28(12) . .
C1 In1 Si1 108.08(12) . .
C11 In1 Si1 39.15(11) . .
N1 In1 Si1 37.58(9) . .
C8 Fe1 C3 104.09(19) 3 .
C8 Fe1 C9 40.92(17) 3 3
C3 Fe1 C9 119.36(19) . 3
C8 Fe1 C2 120.54(18) 3 .
C3 Fe1 C2 40.56(18) . .
C9 Fe1 C2 155.71(18) 3 .
C8 Fe1 C4 120.12(19) 3 .
C3 Fe1 C4 40.40(19) . .
C9 Fe1 C4 105.43(19) 3 .
C2 Fe1 C4 68.01(19) . .
C8 Fe1 C5 157.88(18) 3 .
C3 Fe1 C5 67.86(19) . .
C9 Fe1 C5 123.55(18) 3 .
C2 Fe1 C5 67.57(19) . .
C4 Fe1 C5 40.56(18) . .
C8 Fe1 C7 40.64(18) 3 3
C3 Fe1 C7 121.61(19) . 3
C9 Fe1 C7 68.37(18) 3 3
C2 Fe1 C7 107.95(19) . 3
C4 Fe1 C7 156.80(19) . 3
C5 Fe1 C7 161.05(18) . 3
C8 Fe1 C6 68.04(18) 3 3
C3 Fe1 C6 159.63(19) . 3
C9 Fe1 C6 67.79(18) 3 3
C2 Fe1 C6 125.94(18) . 3
C4 Fe1 C6 159.85(19) . 3
C5 Fe1 C6 126.18(19) . 3
C7 Fe1 C6 40.39(18) 3 3
C8 Fe1 C10 69.13(18) 3 3
C3 Fe1 C10 155.86(19) . 3
C9 Fe1 C10 40.62(18) 3 3
C2 Fe1 C10 162.61(19) . 3
C4 Fe1 C10 121.63(19) . 3
C5 Fe1 C10 109.33(18) . 3
C7 Fe1 C10 69.09(18) 3 3
C6 Fe1 C10 40.94(17) 3 3
C8 Fe1 C1 157.59(18) 3 .
C3 Fe1 C1 68.91(18) . .
C9 Fe1 C1 161.12(18) 3 .
C2 Fe1 C1 40.62(18) . .
C4 Fe1 C1 69.11(18) . .
C5 Fe1 C1 40.85(17) . .
C7 Fe1 C1 123.71(18) 3 .
C6 Fe1 C1 110.82(18) 3 .
C10 Fe1 C1 125.75(18) 3 .
N1 Si1 C14 105.2(2) . .
N1 Si1 C11 103.64(18) . .
C14 Si1 C11 115.1(2) . .
N1 Si1 C15 109.7(2) . .
C14 Si1 C15 104.5(2) . .
C11 Si1 C15 118.0(2) . .
N1 Si1 In1 55.50(11) . .
C14 Si1 In1 109.85(16) . .
C11 Si1 In1 50.89(13) . .
C15 Si1 In1 145.12(18) . .
C18 Si2 C16 103.0(3) . .
C18 Si2 C11 113.6(3) . .
C16 Si2 C11 115.5(2) . .
C18 Si2 C17 106.0(3) . .
C16 Si2 C17 105.2(3) . .
C11 Si2 C17 112.6(2) . .
C19 Si3 C21 103.9(2) . .
C19 Si3 C11 113.2(2) . .
C21 Si3 C11 117.3(2) . .
C19 Si3 C20 106.1(2) . .
C21 Si3 C20 103.9(2) . .
C11 Si3 C20 111.5(2) . .
C13 N1 C12 108.6(4) . .
C13 N1 Si1 116.9(3) . .
C12 N1 Si1 118.7(3) . .
C13 N1 In1 109.5(3) . .
C12 N1 In1 114.5(3) . .
Si1 N1 In1 86.92(15) . .
C2 C1 C5 104.6(4) . .
C2 C1 Fe1 68.2(2) . .
C5 C1 Fe1 68.2(2) . .
C2 C1 In1 131.2(3) . .
C5 C1 In1 122.5(3) . .
Fe1 C1 In1 138.5(2) . .
C3 C2 C1 110.0(4) . .
C3 C2 Fe1 69.6(2) . .
C1 C2 Fe1 71.2(2) . .
C3 C2 H2 125.0 . .
C1 C2 H2 125.0 . .
Fe1 C2 H2 125.8 . .
C4 C3 C2 108.0(4) . .
C4 C3 Fe1 69.9(3) . .
C2 C3 Fe1 69.8(3) . .
C4 C3 H3 126.0 . .
C2 C3 H3 126.0 . .
Fe1 C3 H3 125.8 . .
C3 C4 C5 107.5(4) . .
C3 C4 Fe1 69.7(3) . .
C5 C4 Fe1 69.8(3) . .
C3 C4 H4 126.2 . .
C5 C4 H4 126.2 . .
Fe1 C4 H4 125.9 . .
C4 C5 C1 109.9(4) . .
C4 C5 Fe1 69.6(3) . .
C1 C5 Fe1 70.9(3) . .
C4 C5 H5 125.1 . .
C1 C5 H5 125.1 . .
Fe1 C5 H5 126.0 . .
C7 C6 C10 109.3(4) . .
C7 C6 Fe1 69.4(3) . 3
C10 C6 Fe1 69.8(3) . 3
C7 C6 H6 125.4 . .
C10 C6 H6 125.4 . .
Fe1 C6 H6 127.1 3 .
C6 C7 C8 107.8(4) . .
C6 C7 Fe1 70.2(3) . 3
C8 C7 Fe1 69.3(3) . 3
C6 C7 H7 126.1 . .
C8 C7 H7 126.1 . .
Fe1 C7 H7 126.0 3 .
C7 C8 C9 107.7(4) . .
C7 C8 Fe1 70.1(3) . 3
C9 C8 Fe1 69.7(3) . 3
C7 C8 H8 126.1 . .
C9 C8 H8 126.1 . .
Fe1 C8 H8 125.7 3 .
C8 C9 C10 109.5(4) . .
C8 C9 Fe1 69.4(2) . 3
C10 C9 Fe1 70.6(2) . 3
C8 C9 H9 125.3 . .
C10 C9 H9 125.3 . .
Fe1 C9 H9 126.3 3 .
C9 C10 C6 105.7(4) . .
C9 C10 Fe1 68.7(2) . 3
C6 C10 Fe1 69.3(2) . 3
C9 C10 In1 128.8(3) . .
C6 C10 In1 125.2(3) . .
Fe1 C10 In1 121.8(2) 3 .
Si1 C11 Si2 114.2(2) . .
Si1 C11 Si3 115.5(2) . .
Si2 C11 Si3 109.6(2) . .
Si1 C11 In1 89.96(18) . .
Si2 C11 In1 113.2(2) . .
Si3 C11 In1 113.3(2) . .
N1 C12 H12A 109.5 . .
N1 C12 H12B 109.5 . .
H12A C12 H12B 109.5 . .
N1 C12 H12C 109.5 . .
H12A C12 H12C 109.5 . .
H12B C12 H12C 109.5 . .
N1 C13 H13A 109.5 . .
N1 C13 H13B 109.5 . .
H13A C13 H13B 109.5 . .
N1 C13 H13C 109.5 . .
H13A C13 H13C 109.5 . .
H13B C13 H13C 109.5 . .
Si1 C14 H14A 109.5 . .
Si1 C14 H14B 109.5 . .
H14A C14 H14B 109.5 . .
Si1 C14 H14C 109.5 . .
H14A C14 H14C 109.5 . .
H14B C14 H14C 109.5 . .
Si1 C15 H15A 109.5 . .
Si1 C15 H15B 109.5 . .
H15A C15 H15B 109.5 . .
Si1 C15 H15C 109.5 . .
H15A C15 H15C 109.5 . .
H15B C15 H15C 109.5 . .
Si2 C16 H16A 109.5 . .
Si2 C16 H16B 109.5 . .
H16A C16 H16B 109.5 . .
Si2 C16 H16C 109.5 . .
H16A C16 H16C 109.5 . .
H16B C16 H16C 109.5 . .
Si2 C17 H17A 109.5 . .
Si2 C17 H17B 109.5 . .
H17A C17 H17B 109.5 . .
Si2 C17 H17C 109.5 . .
H17A C17 H17C 109.5 . .
H17B C17 H17C 109.5 . .
Si2 C18 H18A 109.5 . .
Si2 C18 H18B 109.5 . .
H18A C18 H18B 109.5 . .
Si2 C18 H18C 109.5 . .
H18A C18 H18C 109.5 . .
H18B C18 H18C 109.5 . .
Si3 C19 H19A 109.5 . .
Si3 C19 H19B 109.5 . .
H19A C19 H19B 109.5 . .
Si3 C19 H19C 109.5 . .
H19A C19 H19C 109.5 . .
H19B C19 H19C 109.5 . .
Si3 C20 H20A 109.5 . .
Si3 C20 H20B 109.5 . .
H20A C20 H20B 109.5 . .
Si3 C20 H20C 109.5 . .
H20A C20 H20C 109.5 . .
H20B C20 H20C 109.5 . .
Si3 C21 H21A 109.5 . .
Si3 C21 H21B 109.5 . .
H21A C21 H21B 109.5 . .
Si3 C21 H21C 109.5 . .
H21A C21 H21C 109.5 . .
H21B C21 H21C 109.5 . .

loop_
_geom_bond_atom_site_label_1
_geom_bond_atom_site_label_2
_geom_bond_distance
_geom_bond_site_symmetry_2
In1 C10 2.160(5) .
In1 C1 2.173(4) .
In1 C11 2.291(4) .
In1 N1 2.437(3) .
In1 Si1 2.9528(12) .
Fe1 C8 2.039(5) 3
Fe1 C3 2.041(5) .
Fe1 C9 2.043(4) 3
Fe1 C2 2.044(4) .
Fe1 C4 2.044(5) .
Fe1 C5 2.047(5) .
Fe1 C7 2.050(5) 3
Fe1 C6 2.061(4) 3
Fe1 C10 2.068(4) 3
Fe1 C1 2.083(4) .
Si1 N1 1.804(4) .
Si1 C14 1.862(5) .
Si1 C11 1.864(4) .
Si1 C15 1.870(5) .
Si2 C18 1.857(6) .
Si2 C16 1.874(5) .
Si2 C11 1.886(5) .
Si2 C17 1.893(5) .
Si3 C19 1.876(5) .
Si3 C21 1.880(5) .
Si3 C11 1.888(5) .
Si3 C20 1.888(5) .
N1 C13 1.472(6) .
N1 C12 1.476(6) .
C1 C2 1.433(6) .
C1 C5 1.442(6) .
C2 C3 1.416(6) .
C2 H2 0.9500 .
C3 C4 1.410(7) .
C3 H3 0.9500 .
C4 C5 1.418(6) .
C4 H4 0.9500 .
C5 H5 0.9500 .
C6 C7 1.419(6) .
C6 C10 1.444(6) .
C6 Fe1 2.061(4) 3
C6 H6 0.9500 .
C7 C8 1.420(6) .
C7 Fe1 2.050(5) 3
C7 H7 0.9500 .
C8 C9 1.427(6) .
C8 Fe1 2.039(5) 3
C8 H8 0.9500 .
C9 C10 1.427(6) .
C9 Fe1 2.043(4) 3
C9 H9 0.9500 .
C10 Fe1 2.068(4) 3
C12 H12A 0.9800 .
C12 H12B 0.9800 .
C12 H12C 0.9800 .
C13 H13A 0.9800 .
C13 H13B 0.9800 .
C13 H13C 0.9800 .
C14 H14A 0.9800 .
C14 H14B 0.9800 .
C14 H14C 0.9800 .
C15 H15A 0.9800 .
C15 H15B 0.9800 .
C15 H15C 0.9800 .
C16 H16A 0.9800 .
C16 H16B 0.9800 .
C16 H16C 0.9800 .
C17 H17A 0.9800 .
C17 H17B 0.9800 .
C17 H17C 0.9800 .
C18 H18A 0.9800 .
C18 H18B 0.9800 .
C18 H18C 0.9800 .
C19 H19A 0.9800 .
C19 H19B 0.9800 .
C19 H19C 0.9800 .
C20 H20A 0.9800 .
C20 H20B 0.9800 .
C20 H20C 0.9800 .
C21 H21A 0.9800 .
C21 H21B 0.9800 .
C21 H21C 0.9800 .

loop_
_geom_torsion_atom_site_label_1
_geom_torsion_atom_site_label_2
_geom_torsion_atom_site_label_3
_geom_torsion_atom_site_label_4
_geom_torsion
_geom_torsion_site_symmetry_1
_geom_torsion_site_symmetry_4
C10 In1 Si1 N1 63.9(2) . .
C1 In1 Si1 N1 -77.6(2) . .
C11 In1 Si1 N1 158.1(2) . .
C10 In1 Si1 C14 159.2(2) . .
C1 In1 Si1 C14 17.6(2) . .
C11 In1 Si1 C14 -106.7(3) . .
N1 In1 Si1 C14 95.2(2) . .
C10 In1 Si1 C11 -94.2(2) . .
C1 In1 Si1 C11 124.3(2) . .
N1 In1 Si1 C11 -158.1(2) . .
C10 In1 Si1 C15 -10.4(4) . .
C1 In1 Si1 C15 -151.9(3) . .
C11 In1 Si1 C15 83.8(4) . .
N1 In1 Si1 C15 -74.3(4) . .
C14 Si1 N1 C13 145.8(3) . .
C11 Si1 N1 C13 -93.0(4) . .
C15 Si1 N1 C13 33.9(4) . .
In1 Si1 N1 C13 -110.3(3) . .
C14 Si1 N1 C12 12.4(4) . .
C11 Si1 N1 C12 133.7(3) . .
C15 Si1 N1 C12 -99.5(4) . .
In1 Si1 N1 C12 116.3(4) . .
C14 Si1 N1 In1 -103.87(19) . .
C11 Si1 N1 In1 17.34(19) . .
C15 Si1 N1 In1 144.22(19) . .
C10 In1 N1 C13 -15.2(3) . .
C1 In1 N1 C13 -131.7(3) . .
C11 In1 N1 C13 103.4(3) . .
Si1 In1 N1 C13 117.5(3) . .
C10 In1 N1 C12 107.0(4) . .
C1 In1 N1 C12 -9.5(4) . .
C11 In1 N1 C12 -134.4(4) . .
Si1 In1 N1 C12 -120.3(4) . .
C10 In1 N1 Si1 -132.73(17) . .
C1 In1 N1 Si1 110.72(17) . .
C11 In1 N1 Si1 -14.12(16) . .
C8 Fe1 C1 C2 -38.7(6) 3 .
C3 Fe1 C1 C2 36.8(3) . .
C9 Fe1 C1 C2 156.5(5) 3 .
C4 Fe1 C1 C2 80.2(3) . .
C5 Fe1 C1 C2 116.9(4) . .
C7 Fe1 C1 C2 -78.0(3) 3 .
C6 Fe1 C1 C2 -121.4(3) 3 .
C10 Fe1 C1 C2 -165.2(3) 3 .
C8 Fe1 C1 C5 -155.6(4) 3 .
C3 Fe1 C1 C5 -80.1(3) . .
C9 Fe1 C1 C5 39.7(7) 3 .
C2 Fe1 C1 C5 -116.9(4) . .
C4 Fe1 C1 C5 -36.7(3) . .
C7 Fe1 C1 C5 165.2(3) 3 .
C6 Fe1 C1 C5 121.7(3) 3 .
C10 Fe1 C1 C5 77.9(3) 3 .
C8 Fe1 C1 In1 89.5(6) 3 .
C3 Fe1 C1 In1 165.0(4) . .
C9 Fe1 C1 In1 -75.3(7) 3 .
C2 Fe1 C1 In1 128.2(5) . .
C4 Fe1 C1 In1 -151.6(4) . .
C5 Fe1 C1 In1 -114.9(5) . .
C7 Fe1 C1 In1 50.2(4) 3 .
C6 Fe1 C1 In1 6.8(4) 3 .
C10 Fe1 C1 In1 -37.0(4) 3 .
C10 In1 C1 C2 -171.8(4) . .
C11 In1 C1 C2 15.9(5) . .
N1 In1 C1 C2 -60.8(4) . .
Si1 In1 C1 C2 -23.9(5) . .
C10 In1 C1 C5 -9.2(4) . .
C11 In1 C1 C5 178.5(3) . .
N1 In1 C1 C5 101.8(4) . .
Si1 In1 C1 C5 138.7(3) . .
C10 In1 C1 Fe1 84.0(4) . .
C11 In1 C1 Fe1 -88.3(4) . .
N1 In1 C1 Fe1 -164.9(3) . .
Si1 In1 C1 Fe1 -128.1(3) . .
C5 C1 C2 C3 -0.1(5) . .
Fe1 C1 C2 C3 -58.9(3) . .
In1 C1 C2 C3 164.8(3) . .
C5 C1 C2 Fe1 58.9(3) . .
In1 C1 C2 Fe1 -136.2(4) . .
C8 Fe1 C2 C3 -75.3(3) 3 .
C9 Fe1 C2 C3 -40.9(6) 3 .
C4 Fe1 C2 C3 37.7(3) . .
C5 Fe1 C2 C3 81.7(3) . .
C7 Fe1 C2 C3 -118.0(3) 3 .
C6 Fe1 C2 C3 -159.0(3) 3 .
C10 Fe1 C2 C3 164.8(6) 3 .
C1 Fe1 C2 C3 120.8(4) . .
C8 Fe1 C2 C1 163.9(3) 3 .
C3 Fe1 C2 C1 -120.8(4) . .
C9 Fe1 C2 C1 -161.7(4) 3 .
C4 Fe1 C2 C1 -83.1(3) . .
C5 Fe1 C2 C1 -39.1(3) . .
C7 Fe1 C2 C1 121.2(3) 3 .
C6 Fe1 C2 C1 80.2(3) 3 .
C10 Fe1 C2 C1 44.0(8) 3 .
C1 C2 C3 C4 0.1(5) . .
Fe1 C2 C3 C4 -59.8(3) . .
C1 C2 C3 Fe1 59.9(3) . .
C8 Fe1 C3 C4 -120.2(3) 3 .
C9 Fe1 C3 C4 -79.0(3) 3 .
C2 Fe1 C3 C4 119.0(4) . .
C5 Fe1 C3 C4 38.1(3) . .
C7 Fe1 C3 C4 -160.4(3) 3 .
C6 Fe1 C3 C4 175.3(5) 3 .
C10 Fe1 C3 C4 -50.0(6) 3 .
C1 Fe1 C3 C4 82.1(3) . .
C8 Fe1 C3 C2 120.8(3) 3 .
C9 Fe1 C3 C2 162.0(3) 3 .
C4 Fe1 C3 C2 -119.0(4) . .
C5 Fe1 C3 C2 -80.9(3) . .
C7 Fe1 C3 C2 80.6(3) 3 .
C6 Fe1 C3 C2 56.4(6) 3 .
C10 Fe1 C3 C2 -168.9(4) 3 .
C1 Fe1 C3 C2 -36.8(3) . .
C2 C3 C4 C5 -0.1(5) . .
Fe1 C3 C4 C5 -59.8(3) . .
C2 C3 C4 Fe1 59.7(3) . .
C8 Fe1 C4 C3 75.7(3) 3 .
C9 Fe1 C4 C3 117.4(3) 3 .
C2 Fe1 C4 C3 -37.9(3) . .
C5 Fe1 C4 C3 -118.6(4) . .
C7 Fe1 C4 C3 46.5(6) 3 .
C6 Fe1 C4 C3 -175.3(5) 3 .
C10 Fe1 C4 C3 158.4(3) 3 .
C1 Fe1 C4 C3 -81.6(3) . .
C8 Fe1 C4 C5 -165.7(3) 3 .
C3 Fe1 C4 C5 118.6(4) . .
C9 Fe1 C4 C5 -124.0(3) 3 .
C2 Fe1 C4 C5 80.7(3) . .
C7 Fe1 C4 C5 165.1(4) 3 .
C6 Fe1 C4 C5 -56.7(6) 3 .
C10 Fe1 C4 C5 -83.0(3) 3 .
C1 Fe1 C4 C5 37.0(3) . .
C3 C4 C5 C1 0.1(5) . .
Fe1 C4 C5 C1 -59.7(3) . .
C3 C4 C5 Fe1 59.7(3) . .
C2 C1 C5 C4 0.0(5) . .
Fe1 C1 C5 C4 58.9(3) . .
In1 C1 C5 C4 -166.5(3) . .
C2 C1 C5 Fe1 -58.9(3) . .
In1 C1 C5 Fe1 134.6(3) . .
C8 Fe1 C5 C4 34.4(6) 3 .
C3 Fe1 C5 C4 -37.9(3) . .
C9 Fe1 C5 C4 73.5(3) 3 .
C2 Fe1 C5 C4 -81.9(3) . .
C7 Fe1 C5 C4 -161.8(5) 3 .
C6 Fe1 C5 C4 159.1(3) 3 .
C10 Fe1 C5 C4 116.4(3) 3 .
C1 Fe1 C5 C4 -120.8(4) . .
C8 Fe1 C5 C1 155.3(4) 3 .
C3 Fe1 C5 C1 82.9(3) . .
C9 Fe1 C5 C1 -165.7(3) 3 .
C2 Fe1 C5 C1 38.9(3) . .
C4 Fe1 C5 C1 120.8(4) . .
C7 Fe1 C5 C1 -41.0(7) 3 .
C6 Fe1 C5 C1 -80.1(3) 3 .
C10 Fe1 C5 C1 -122.7(3) 3 .
C10 C6 C7 C8 -0.9(5) . .
Fe1 C6 C7 C8 -59.3(3) 3 .
C10 C6 C7 Fe1 58.5(3) . 3
C6 C7 C8 C9 0.2(5) . .
Fe1 C7 C8 C9 -59.7(3) 3 .
C6 C7 C8 Fe1 59.9(3) . 3
C7 C8 C9 C10 0.6(5) . .
Fe1 C8 C9 C10 -59.4(3) 3 .
C7 C8 C9 Fe1 60.0(3) . 3
C8 C9 C10 C6 -1.1(5) . .
Fe1 C9 C10 C6 -59.7(3) 3 .
C8 C9 C10 Fe1 58.7(3) . 3
C8 C9 C10 In1 173.1(3) . .
Fe1 C9 C10 In1 114.4(3) 3 .
C7 C6 C10 C9 1.2(5) . .
Fe1 C6 C10 C9 59.4(3) 3 .
C7 C6 C10 Fe1 -58.2(3) . 3
C7 C6 C10 In1 -173.3(3) . .
Fe1 C6 C10 In1 -115.0(3) 3 .
C1 In1 C10 C9 -161.3(4) . .
C11 In1 C10 C9 11.4(5) . .
N1 In1 C10 C9 93.6(4) . .
Si1 In1 C10 C9 58.8(4) . .
C1 In1 C10 C6 11.9(4) . .
C11 In1 C10 C6 -175.4(3) . .
N1 In1 C10 C6 -93.3(4) . .
Si1 In1 C10 C6 -128.1(3) . .
C1 In1 C10 Fe1 -74.0(3) . 3
C11 In1 C10 Fe1 98.7(3) . 3
N1 In1 C10 Fe1 -179.2(2) . 3
Si1 In1 C10 Fe1 145.99(16) . 3
N1 Si1 C11 Si2 -134.0(2) . .
C14 Si1 C11 Si2 -19.7(3) . .
C15 Si1 C11 Si2 104.5(3) . .
In1 Si1 C11 Si2 -115.6(3) . .
N1 Si1 C11 Si3 97.5(3) . .
C14 Si1 C11 Si3 -148.2(3) . .
C15 Si1 C11 Si3 -24.0(4) . .
In1 Si1 C11 Si3 115.9(3) . .
N1 Si1 C11 In1 -18.5(2) . .
C14 Si1 C11 In1 95.9(2) . .
C15 Si1 C11 In1 -139.9(2) . .
C18 Si2 C11 Si1 -172.8(3) . .
C16 Si2 C11 Si1 68.5(3) . .
C17 Si2 C11 Si1 -52.3(3) . .
C18 Si2 C11 Si3 -41.4(3) . .
C16 Si2 C11 Si3 -160.0(2) . .
C17 Si2 C11 Si3 79.1(3) . .
C18 Si2 C11 In1 86.1(3) . .
C16 Si2 C11 In1 -32.5(3) . .
C17 Si2 C11 In1 -153.4(3) . .
C19 Si3 C11 Si1 -161.2(2) . .
C21 Si3 C11 Si1 -40.2(3) . .
C20 Si3 C11 Si1 79.3(3) . .
C19 Si3 C11 Si2 68.1(3) . .
C21 Si3 C11 Si2 -171.0(2) . .
C20 Si3 C11 Si2 -51.4(3) . .
C19 Si3 C11 In1 -59.4(3) . .
C21 Si3 C11 In1 61.6(3) . .
C20 Si3 C11 In1 -178.9(2) . .
C10 In1 C11 Si1 113.91(19) . .
C1 In1 C11 Si1 -74.3(2) . .
N1 In1 C11 Si1 13.63(15) . .
C10 In1 C11 Si2 -129.6(2) . .
C1 In1 C11 Si2 42.1(3) . .
N1 In1 C11 Si2 130.1(2) . .
Si1 In1 C11 Si2 116.5(3) . .
C10 In1 C11 Si3 -4.0(3) . .
C1 In1 C11 Si3 167.72(19) . .
N1 In1 C11 Si3 -104.3(2) . .
Si1 In1 C11 Si3 -117.9(3) . .
